data_1516020
loop_
_publ_author_name
'Huang, Yu-Jie'
'Lu, Hui'
'Yu, Xue-Li'
'Zhang, Shu-Wei'
'Wang, Wen-Qiong'
'Fen, Lin-Yin'
'Xuan, Li-Jiang'

_publ_section_title
;
 Dammarane-Type Triterpenoids from Gentianella azurea.
;
_journal_issue 5
_journal_name_full 'Journal of natural products'
_journal_page_first 1201
_journal_paper_doi 10.1021/np500077z
_journal_volume 77
_journal_year 2014
_chemical_absolute_configuration ad
_chemical_formula_sum 'C36 H60 O12'
_chemical_formula_weight 684.84
_chemical_name_systematic
; 
 ? 
;
_space_group_crystal_system monoclinic
_space_group_IT_number 4
_space_group_name_Hall 'P 2yb'
_space_group_name_H-M_alt 'P 1 21 1'
_symmetry_space_group_name_Hall 'P 2yb'
_symmetry_space_group_name_H-M 'P 1 21 1'
_atom_sites_solution_hydrogens geom
_audit_creation_method SHELXL-2013
_cell_angle_alpha 90
_cell_angle_beta 116.3950(10)
_cell_angle_gamma 90
_cell_formula_units_Z 2
_cell_length_a 15.2751(3)
_cell_length_b 8.0457(2)
_cell_length_c 15.9079(3)
_cell_measurement_reflns_used 7115
_cell_measurement_temperature 140(2)
_cell_measurement_theta_max 69.18
_cell_measurement_theta_min 3.23
_cell_volume 1751.25(7)
_computing_cell_refinement 'Bruker SAINT'
_computing_data_collection 'Bruker APEX2'
_computing_data_reduction 'Bruker SAINT'
_computing_molecular_graphics 'Bruker SHELXTL'
_computing_publication_material 'Bruker SHELXTL'
_computing_structure_refinement 'SHELXL-2013 (Sheldrick, 2013)'
_computing_structure_solution 'SHELXS-97 (Sheldrick, 2008)'
_diffrn_ambient_temperature 140(2)
_diffrn_measured_fraction_theta_full 0.992
_diffrn_measured_fraction_theta_max 0.977
_diffrn_measurement_device_type 'Bruker APEX-II CCD'
_diffrn_measurement_method '\f and \w scans'
_diffrn_radiation_type CuK\a
_diffrn_radiation_wavelength 1.54178
_diffrn_reflns_av_R_equivalents 0.0333
_diffrn_reflns_av_unetI/netI 0.0400
_diffrn_reflns_Laue_measured_fraction_full 0.992
_diffrn_reflns_Laue_measured_fraction_max 0.977
_diffrn_reflns_limit_h_max 18
_diffrn_reflns_limit_h_min -18
_diffrn_reflns_limit_k_max 9
_diffrn_reflns_limit_k_min -7
_diffrn_reflns_limit_l_max 19
_diffrn_reflns_limit_l_min -18
_diffrn_reflns_number 12092
_diffrn_reflns_point_group_measured_fraction_full 0.751
_diffrn_reflns_point_group_measured_fraction_max 0.735
_diffrn_reflns_theta_full 67.679
_diffrn_reflns_theta_max 69.571
_diffrn_reflns_theta_min 3.230
_exptl_absorpt_coefficient_mu 0.791
_exptl_absorpt_correction_T_max 0.7532
_exptl_absorpt_correction_T_min 0.5520
_exptl_absorpt_correction_type multi-scan
_exptl_absorpt_process_details sadabs
_exptl_crystal_colour colourless
_exptl_crystal_density_diffrn 1.299
_exptl_crystal_description block
_exptl_crystal_F_000 744
_exptl_crystal_size_max 0.290
_exptl_crystal_size_mid 0.160
_exptl_crystal_size_min 0.100
_refine_diff_density_max 0.553
_refine_diff_density_min -0.286
_refine_diff_density_rms 0.054
_refine_ls_abs_structure_details
; 
 Flack x determined using 1339 quotients [(I+)-(I-)]/[(I+)+(I-)] 
 (Parsons and Flack (2004), Acta Cryst. A60, s61). 
;
_refine_ls_abs_structure_Flack 0.11(9)
_refine_ls_extinction_method none
_refine_ls_goodness_of_fit_ref 1.027
_refine_ls_hydrogen_treatment constr
_refine_ls_matrix_type full
_refine_ls_number_parameters 447
_refine_ls_number_reflns 4840
_refine_ls_number_restraints 1
_refine_ls_restrained_S_all 1.027
_refine_ls_R_factor_all 0.0472
_refine_ls_R_factor_gt 0.0468
_refine_ls_shift/su_max 0.008
_refine_ls_shift/su_mean 0.000
_refine_ls_structure_factor_coef Fsqd
_refine_ls_weighting_details 'w=1/[\s^2^(Fo^2^)+(0.1008P)^2^+0.4717P] where P=(Fo^2^+2Fc^2^)/3'
_refine_ls_weighting_scheme calc
_refine_ls_wR_factor_gt 0.1362
_refine_ls_wR_factor_ref 0.1368
_reflns_Friedel_coverage 0.398
_reflns_Friedel_fraction_full 0.469
_reflns_Friedel_fraction_max 0.453
_reflns_number_gt 4759
_reflns_number_total 4840
_reflns_threshold_expression 'I > 2\s(I)'
_cod_data_source_file np500077z_si_004.cif
_cod_data_source_block cu_dm13474_0m
_cod_depositor_comments 'Adding full bibliography for 1516020--1516024.cif.'
_cod_database_code 1516020
_shelx_space_group_comment
; 
The symmetry employed for this shelxl refinement is uniquely defined 
by the following loop, which should always be used as a source of 
symmetry information in preference to the above space-group names. 
They are only intended as comments. 
;
_shelx_estimated_absorpt_t_min 0.803
_shelx_estimated_absorpt_t_max 0.925
_shelxl_version_number 2013-4

loop_
_space_group_symop_operation_xyz
'x, y, z'
'-x, y+1/2, -z'

loop_
_atom_site_label
_atom_site_type_symbol
_atom_site_fract_x
_atom_site_fract_y
_atom_site_fract_z
_atom_site_U_iso_or_equiv
_atom_site_adp_type
_atom_site_occupancy
_atom_site_site_symmetry_order
_atom_site_calc_flag
_atom_site_refinement_flags_posn
_atom_site_refinement_flags_adp
O1 O 1.24151(15) 0.3579(3) 0.63217(14) 0.0275(5) Uani 1 1 d . .
O2 O 0.60253(16) 0.7457(3) 0.78144(15) 0.0334(5) Uani 1 1 d . .
H2 H 0.5947 0.7380 0.7259 0.050 Uiso 1 1 calc R U
O3 O 0.62536(17) 1.0214(3) 0.67885(15) 0.0348(5) Uani 1 1 d . .
O4 O 0.65807(17) 1.1664(3) 0.80849(16) 0.0341(5) Uani 1 1 d . .
O5 O 0.51931(18) 1.2284(4) 0.88818(17) 0.0462(7) Uani 1 1 d . .
H5 H 0.5007 1.2137 0.8305 0.069 Uiso 1 1 calc R U
O6 O 0.6352(3) 1.1075(5) 1.0714(2) 0.0627(9) Uani 1 1 d . .
H6 H 0.5747 1.0913 1.0494 0.094 Uiso 1 1 calc R U
O7 O 1.1673(2) 0.0510(4) 0.6353(3) 0.0531(8) Uani 1 1 d . .
H7 H 1.1638 -0.0458 0.6534 0.080 Uiso 1 1 calc R U
O8 O 1.42541(17) 0.1868(3) 0.69318(16) 0.0328(5) Uani 1 1 d . .
H8 H 1.3900 0.1024 0.6717 0.049 Uiso 1 1 calc R U
O9 O 1.52165(17) 0.2967(3) 0.57997(15) 0.0294(5) Uani 1 1 d . .
H9 H 1.5550 0.2218 0.6173 0.044 Uiso 1 1 calc R U
O10 O 1.54712(16) 0.6481(3) 0.59579(15) 0.0311(5) Uani 1 1 d . .
H10 H 1.5391 0.7170 0.5533 0.047 Uiso 1 1 calc R U
O11 O 1.30722(15) 0.5808(3) 0.59150(15) 0.0273(5) Uani 1 1 d . .
O12 O 1.31560(18) 0.9343(3) 0.5978(2) 0.0411(6) Uani 1 1 d . .
H12 H 1.2721 0.8793 0.6040 0.062 Uiso 1 1 calc R U
C1 C 1.0372(2) 0.6229(5) 0.6326(2) 0.0304(7) Uani 1 1 d . .
H1A H 0.9865 0.6897 0.5822 0.036 Uiso 1 1 calc R U
H1B H 1.0773 0.6996 0.6841 0.036 Uiso 1 1 calc R U
C2 C 1.1023(2) 0.5409(5) 0.5945(2) 0.0324(7) Uani 1 1 d . .
H2A H 1.1328 0.6275 0.5718 0.039 Uiso 1 1 calc R U
H2B H 1.0622 0.4685 0.5407 0.039 Uiso 1 1 calc R U
C3 C 1.1821(2) 0.4376(4) 0.6710(2) 0.0273(6) Uani 1 1 d . .
H3 H 1.2247 0.5139 0.7226 0.033 Uiso 1 1 calc R U
C4 C 1.1433(2) 0.3008(4) 0.7132(2) 0.0272(6) Uani 1 1 d . .
C5 C 1.0683(2) 0.3829(4) 0.74272(19) 0.0257(6) Uani 1 1 d . .
H5A H 1.1086 0.4598 0.7951 0.031 Uiso 1 1 calc R U
C6 C 1.0241(2) 0.2594(5) 0.7872(2) 0.0318(7) Uani 1 1 d . .
H6A H 0.9725 0.1928 0.7374 0.038 Uiso 1 1 calc R U
H6B H 1.0754 0.1824 0.8293 0.038 Uiso 1 1 calc R U
C7 C 0.9810(3) 0.3539(5) 0.8426(2) 0.0339(7) Uani 1 1 d . .
H7A H 1.0346 0.4110 0.8957 0.041 Uiso 1 1 calc R U
H7B H 0.9512 0.2732 0.8692 0.041 Uiso 1 1 calc R U
C8 C 0.9032(2) 0.4837(4) 0.7849(2) 0.0265(6) Uani 1 1 d . .
C9 C 0.9421(2) 0.5932(4) 0.72686(19) 0.0247(6) Uani 1 1 d . .
H9A H 0.9987 0.6549 0.7755 0.030 Uiso 1 1 calc R U
C10 C 0.9866(2) 0.4961(4) 0.66990(19) 0.0265(6) Uani 1 1 d . .
C11 C 0.8678(2) 0.7300(5) 0.6726(2) 0.0362(8) Uani 1 1 d . .
H11A H 0.8956 0.8004 0.6393 0.043 Uiso 1 1 calc R U
H11B H 0.8077 0.6774 0.6247 0.043 Uiso 1 1 calc R U
C12 C 0.8407(3) 0.8409(5) 0.7363(3) 0.0388(8) Uani 1 1 d . .
H12A H 0.8984 0.9062 0.7787 0.047 Uiso 1 1 calc R U
H12B H 0.7884 0.9195 0.6974 0.047 Uiso 1 1 calc R U
C13 C 0.8054(2) 0.7326(4) 0.79427(19) 0.0254(6) Uani 1 1 d . .
H13 H 0.7470 0.6698 0.7488 0.030 Uiso 1 1 calc R U
C14 C 0.8837(2) 0.6018(4) 0.85183(19) 0.0268(7) Uani 1 1 d . .
C15 C 0.8353(3) 0.5244(5) 0.9099(2) 0.0366(8) Uani 1 1 d . .
H15A H 0.7826 0.4464 0.8713 0.044 Uiso 1 1 calc R U
H15B H 0.8840 0.4643 0.9652 0.044 Uiso 1 1 calc R U
C16 C 0.7938(2) 0.6734(5) 0.9401(2) 0.0323(7) Uani 1 1 d . .
H16A H 0.8407 0.7113 1.0035 0.039 Uiso 1 1 calc R U
H16B H 0.7318 0.6429 0.9416 0.039 Uiso 1 1 calc R U
C17 C 0.7760(2) 0.8138(4) 0.8664(2) 0.0278(6) Uani 1 1 d . .
H17 H 0.8211 0.9087 0.8976 0.033 Uiso 1 1 calc R U
C18 C 0.8092(2) 0.3871(5) 0.7213(2) 0.0366(8) Uani 1 1 d . .
H18A H 0.8259 0.2947 0.6909 0.055 Uiso 1 1 calc R U
H18B H 0.7635 0.4620 0.6732 0.055 Uiso 1 1 calc R U
H18C H 0.7787 0.3435 0.7594 0.055 Uiso 1 1 calc R U
C19 C 0.9084(2) 0.4026(6) 0.5851(2) 0.0380(8) Uani 1 1 d . .
H19A H 0.8471 0.4656 0.5600 0.057 Uiso 1 1 calc R U
H19B H 0.8977 0.2925 0.6052 0.057 Uiso 1 1 calc R U
H19C H 0.9307 0.3904 0.5365 0.057 Uiso 1 1 calc R U
C20 C 0.6688(2) 0.8748(4) 0.8274(2) 0.0287(6) Uani 1 1 d . .
C21 C 0.6493(2) 1.0237(5) 0.7622(2) 0.0308(7) Uani 1 1 d . .
C22 C 0.6485(2) 0.9517(5) 0.9047(2) 0.0331(7) Uani 1 1 d . .
H22A H 0.5785 0.9415 0.8897 0.040 Uiso 1 1 calc R U
H22B H 0.6882 0.8976 0.9658 0.040 Uiso 1 1 calc R U
C23 C 0.6773(2) 1.1323(5) 0.9064(2) 0.0338(7) Uani 1 1 d . .
H23 H 0.7488 1.1448 0.9484 0.041 Uiso 1 1 calc R U
C24 C 0.6209(3) 1.2614(6) 0.9325(2) 0.0409(8) Uani 1 1 d . .
H24 H 0.6324 1.3729 0.9114 0.049 Uiso 1 1 calc R U
C25 C 0.6530(3) 1.2685(6) 1.0395(3) 0.0484(10) Uani 1 1 d . .
C26 C 0.7611(3) 1.2962(6) 1.0951(3) 0.0495(10) Uani 1 1 d . .
H26A H 0.7766 1.3163 1.1610 0.074 Uiso 1 1 calc R U
H26B H 0.7807 1.3928 1.0700 0.074 Uiso 1 1 calc R U
H26C H 0.7964 1.1976 1.0906 0.074 Uiso 1 1 calc R U
C27 C 0.5962(3) 1.4063(9) 1.0594(4) 0.0706(16) Uani 1 1 d . .
H27A H 0.5282 1.3711 1.0385 0.106 Uiso 1 1 calc R U
H27B H 0.5977 1.5072 1.0256 0.106 Uiso 1 1 calc R U
H27C H 0.6260 1.4292 1.1270 0.106 Uiso 1 1 calc R U
C28 C 1.2313(2) 0.2374(5) 0.8024(2) 0.0375(8) Uani 1 1 d . .
H28A H 1.2860 0.2137 0.7879 0.056 Uiso 1 1 calc R U
H28B H 1.2128 0.1357 0.8244 0.056 Uiso 1 1 calc R U
H28C H 1.2508 0.3226 0.8514 0.056 Uiso 1 1 calc R U
C29 C 1.0973(3) 0.1538(5) 0.6458(2) 0.0361(8) Uani 1 1 d . .
H29A H 1.0591 0.0856 0.6695 0.043 Uiso 1 1 calc R U
H29B H 1.0514 0.1976 0.5835 0.043 Uiso 1 1 calc R U
C30 C 0.9776(2) 0.6905(6) 0.9236(2) 0.0418(9) Uani 1 1 d . .
H30A H 0.9594 0.7898 0.9479 0.063 Uiso 1 1 calc R U
H30B H 1.0178 0.7231 0.8925 0.063 Uiso 1 1 calc R U
H30C H 1.0148 0.6148 0.9755 0.063 Uiso 1 1 calc R U
C1' C 1.3294(2) 0.4381(4) 0.6501(2) 0.0259(6) Uani 1 1 d . .
H1' H 1.3644 0.4711 0.7176 0.031 Uiso 1 1 calc R U
C2' C 1.3911(2) 0.3171(4) 0.6257(2) 0.0263(6) Uani 1 1 d . .
H2' H 1.3500 0.2682 0.5625 0.032 Uiso 1 1 calc R U
C3' C 1.4803(2) 0.4004(4) 0.6247(2) 0.0254(6) Uani 1 1 d . .
H3' H 1.5301 0.4190 0.6910 0.030 Uiso 1 1 calc R U
C4' C 1.4564(2) 0.5658(4) 0.5744(2) 0.0255(6) Uani 1 1 d . .
H4' H 1.4199 0.5473 0.5051 0.031 Uiso 1 1 calc R U
C5' C 1.3943(2) 0.6707(4) 0.6079(2) 0.0271(6) Uani 1 1 d . .
H5' H 1.4323 0.6931 0.6766 0.033 Uiso 1 1 calc R U
C6' C 1.3622(2) 0.8321(5) 0.5566(2) 0.0342(7) Uani 1 1 d . .
H6'1 H 1.4196 0.8912 0.5579 0.041 Uiso 1 1 calc R U
H6'2 H 1.3163 0.8102 0.4902 0.041 Uiso 1 1 calc R U

loop_
_atom_site_aniso_label
_atom_site_aniso_U_11
_atom_site_aniso_U_22
_atom_site_aniso_U_33
_atom_site_aniso_U_23
_atom_site_aniso_U_13
_atom_site_aniso_U_12
O1 0.0297(10) 0.0264(12) 0.0341(10) -0.0027(9) 0.0211(9) -0.0021(9)
O2 0.0318(11) 0.0405(14) 0.0317(10) -0.0052(10) 0.0175(9) -0.0075(11)
O3 0.0389(12) 0.0396(14) 0.0305(11) 0.0018(10) 0.0196(9) 0.0087(11)
O4 0.0369(12) 0.0358(13) 0.0349(11) -0.0040(10) 0.0208(9) 0.0023(11)
O5 0.0364(12) 0.0648(19) 0.0408(12) -0.0090(14) 0.0201(10) 0.0074(13)
O6 0.078(2) 0.070(2) 0.0474(15) -0.0052(16) 0.0338(15) -0.0003(19)
O7 0.0629(17) 0.0317(15) 0.087(2) -0.0197(15) 0.0530(17) -0.0062(14)
O8 0.0355(11) 0.0263(12) 0.0387(11) 0.0034(10) 0.0184(9) -0.0003(10)
O9 0.0362(11) 0.0276(12) 0.0328(10) 0.0022(9) 0.0230(9) 0.0066(10)
O10 0.0316(11) 0.0311(13) 0.0343(11) 0.0030(10) 0.0180(9) -0.0052(10)
O11 0.0259(10) 0.0249(11) 0.0337(10) 0.0029(9) 0.0155(8) 0.0014(9)
O12 0.0364(12) 0.0273(13) 0.0651(15) -0.0039(12) 0.0274(12) 0.0018(11)
C1 0.0308(14) 0.0368(18) 0.0324(14) 0.0121(14) 0.0220(12) 0.0092(14)
C2 0.0334(15) 0.0394(19) 0.0330(14) 0.0127(15) 0.0225(12) 0.0093(15)
C3 0.0276(14) 0.0303(17) 0.0298(13) 0.0008(13) 0.0180(12) 0.0028(14)
C4 0.0306(14) 0.0281(16) 0.0279(13) 0.0031(13) 0.0174(12) 0.0015(13)
C5 0.0278(13) 0.0288(16) 0.0260(13) 0.0016(12) 0.0169(11) 0.0001(13)
C6 0.0397(16) 0.0285(17) 0.0368(15) 0.0060(14) 0.0258(13) 0.0053(15)
C7 0.0413(17) 0.0353(19) 0.0357(15) 0.0119(14) 0.0268(13) 0.0088(15)
C8 0.0283(14) 0.0313(17) 0.0246(12) 0.0037(12) 0.0159(11) 0.0013(13)
C9 0.0241(13) 0.0283(17) 0.0242(12) 0.0014(12) 0.0130(11) 0.0027(13)
C10 0.0258(13) 0.0340(17) 0.0239(12) 0.0029(13) 0.0147(11) 0.0008(13)
C11 0.0363(16) 0.047(2) 0.0335(14) 0.0160(16) 0.0231(13) 0.0141(16)
C12 0.0442(18) 0.036(2) 0.0522(19) 0.0131(16) 0.0361(16) 0.0102(16)
C13 0.0269(13) 0.0291(16) 0.0244(12) 0.0024(13) 0.0152(11) 0.0026(13)
C14 0.0246(13) 0.0350(18) 0.0225(12) 0.0028(13) 0.0121(11) 0.0032(14)
C15 0.0455(18) 0.043(2) 0.0326(15) 0.0116(15) 0.0278(14) 0.0112(17)
C16 0.0322(15) 0.043(2) 0.0251(13) -0.0002(14) 0.0154(12) 0.0025(15)
C17 0.0277(14) 0.0315(16) 0.0274(13) -0.0038(13) 0.0152(11) -0.0019(13)
C18 0.0366(16) 0.040(2) 0.0442(17) -0.0107(16) 0.0280(14) -0.0091(16)
C19 0.0317(15) 0.060(2) 0.0257(14) -0.0096(16) 0.0157(12) -0.0013(17)
C20 0.0267(14) 0.0329(17) 0.0297(13) -0.0023(13) 0.0156(11) -0.0013(13)
C21 0.0248(14) 0.0364(19) 0.0353(15) -0.0012(14) 0.0169(12) 0.0019(14)
C22 0.0333(16) 0.0405(19) 0.0317(14) -0.0026(14) 0.0201(13) 0.0025(15)
C23 0.0320(15) 0.041(2) 0.0313(15) -0.0050(15) 0.0162(12) 0.0002(15)
C24 0.0394(18) 0.044(2) 0.0410(18) -0.0088(17) 0.0198(15) 0.0035(17)
C25 0.056(2) 0.053(3) 0.0422(18) -0.0131(18) 0.0267(17) 0.001(2)
C26 0.054(2) 0.051(2) 0.0386(17) -0.0122(18) 0.0161(16) 0.002(2)
C27 0.052(2) 0.094(4) 0.063(3) -0.033(3) 0.022(2) 0.015(3)
C28 0.0374(17) 0.041(2) 0.0381(16) 0.0118(16) 0.0206(14) 0.0123(16)
C29 0.0391(17) 0.0342(19) 0.0444(17) -0.0081(15) 0.0271(14) -0.0063(15)
C30 0.0269(15) 0.065(3) 0.0306(15) -0.0134(17) 0.0102(12) 0.0027(17)
C1' 0.0266(14) 0.0254(15) 0.0293(13) -0.0014(12) 0.0155(11) -0.0015(12)
C2' 0.0289(14) 0.0245(15) 0.0276(13) 0.0009(12) 0.0145(11) 0.0022(13)
C3' 0.0282(14) 0.0256(16) 0.0279(13) 0.0005(12) 0.0174(11) 0.0025(13)
C4' 0.0272(13) 0.0263(16) 0.0274(13) 0.0012(12) 0.0160(11) 0.0000(13)
C5' 0.0260(13) 0.0267(16) 0.0312(14) -0.0023(12) 0.0150(11) -0.0005(13)
C6' 0.0305(15) 0.0313(18) 0.0434(17) 0.0015(15) 0.0188(13) 0.0036(14)

loop_
_atom_type_symbol
_atom_type_description
_atom_type_scat_dispersion_real
_atom_type_scat_dispersion_imag
_atom_type_scat_source
C C 0.0181 0.0091 'International Tables Vol C Tables 4.2.6.8 and 6.1.1.4'
H H 0.0000 0.0000 'International Tables Vol C Tables 4.2.6.8 and 6.1.1.4'
O O 0.0492 0.0322 'International Tables Vol C Tables 4.2.6.8 and 6.1.1.4'

loop_
_geom_angle_atom_site_label_1
_geom_angle_atom_site_label_2
_geom_angle_atom_site_label_3
_geom_angle
C1' O1 C3 115.7(2)
C20 O2 H2 109.5
C21 O4 C23 110.2(3)
C24 O5 H5 109.5
C25 O6 H6 109.5
C29 O7 H7 109.5
C2' O8 H8 109.5
C3' O9 H9 109.5
C4' O10 H10 109.5
C1' O11 C5' 110.9(2)
C6' O12 H12 109.5
C2 C1 C10 113.1(3)
C2 C1 H1A 109.0
C10 C1 H1A 109.0
C2 C1 H1B 109.0
C10 C1 H1B 109.0
H1A C1 H1B 107.8
C1 C2 C3 110.3(2)
C1 C2 H2A 109.6
C3 C2 H2A 109.6
C1 C2 H2B 109.6
C3 C2 H2B 109.6
H2A C2 H2B 108.1
O1 C3 C2 109.1(2)
O1 C3 C4 107.7(3)
C2 C3 C4 114.3(2)
O1 C3 H3 108.5
C2 C3 H3 108.5
C4 C3 H3 108.5
C3 C4 C29 113.0(2)
C3 C4 C28 106.9(3)
C29 C4 C28 109.1(3)
C3 C4 C5 107.7(3)
C29 C4 C5 111.3(2)
C28 C4 C5 108.5(2)
C6 C5 C10 110.4(2)
C6 C5 C4 113.2(3)
C10 C5 C4 118.2(2)
C6 C5 H5A 104.5
C10 C5 H5A 104.5
C4 C5 H5A 104.5
C7 C6 C5 109.6(3)
C7 C6 H6A 109.8
C5 C6 H6A 109.8
C7 C6 H6B 109.8
C5 C6 H6B 109.8
H6A C6 H6B 108.2
C6 C7 C8 114.4(3)
C6 C7 H7A 108.7
C8 C7 H7A 108.7
C6 C7 H7B 108.7
C8 C7 H7B 108.7
H7A C7 H7B 107.6
C7 C8 C18 107.1(3)
C7 C8 C14 109.8(2)
C18 C8 C14 110.5(2)
C7 C8 C9 109.7(2)
C18 C8 C9 112.4(2)
C14 C8 C9 107.3(3)
C11 C9 C10 115.7(2)
C11 C9 C8 110.7(2)
C10 C9 C8 115.9(3)
C11 C9 H9A 104.3
C10 C9 H9A 104.3
C8 C9 H9A 104.3
C19 C10 C1 108.1(2)
C19 C10 C9 112.5(2)
C1 C10 C9 108.2(3)
C19 C10 C5 114.6(3)
C1 C10 C5 107.3(2)
C9 C10 C5 105.7(2)
C12 C11 C9 113.1(3)
C12 C11 H11A 109.0
C9 C11 H11A 109.0
C12 C11 H11B 109.0
C9 C11 H11B 109.0
H11A C11 H11B 107.8
C13 C12 C11 109.7(3)
C13 C12 H12A 109.7
C11 C12 H12A 109.7
C13 C12 H12B 109.7
C11 C12 H12B 109.7
H12A C12 H12B 108.2
C12 C13 C17 120.1(3)
C12 C13 C14 110.8(2)
C17 C13 C14 104.5(2)
C12 C13 H13 106.9
C17 C13 H13 106.9
C14 C13 H13 106.9
C15 C14 C13 100.2(2)
C15 C14 C8 116.9(3)
C13 C14 C8 110.1(2)
C15 C14 C30 106.1(3)
C13 C14 C30 109.9(3)
C8 C14 C30 112.9(2)
C16 C15 C14 104.3(3)
C16 C15 H15A 110.9
C14 C15 H15A 110.9
C16 C15 H15B 110.9
C14 C15 H15B 110.9
H15A C15 H15B 108.9
C15 C16 C17 106.8(2)
C15 C16 H16A 110.4
C17 C16 H16A 110.4
C15 C16 H16B 110.4
C17 C16 H16B 110.4
H16A C16 H16B 108.6
C13 C17 C20 116.0(2)
C13 C17 C16 103.9(3)
C20 C17 C16 109.3(2)
C13 C17 H17 109.1
C20 C17 H17 109.1
C16 C17 H17 109.1
C8 C18 H18A 109.5
C8 C18 H18B 109.5
H18A C18 H18B 109.5
C8 C18 H18C 109.5
H18A C18 H18C 109.5
H18B C18 H18C 109.5
C10 C19 H19A 109.5
C10 C19 H19B 109.5
H19A C19 H19B 109.5
C10 C19 H19C 109.5
H19A C19 H19C 109.5
H19B C19 H19C 109.5
O2 C20 C21 110.5(2)
O2 C20 C22 111.2(2)
C21 C20 C22 100.4(3)
O2 C20 C17 111.2(3)
C21 C20 C17 111.9(2)
C22 C20 C17 111.3(2)
O3 C21 O4 121.6(3)
O3 C21 C20 127.3(3)
O4 C21 C20 111.1(2)
C23 C22 C20 104.0(3)
C23 C22 H22A 111.0
C20 C22 H22A 111.0
C23 C22 H22B 111.0
C20 C22 H22B 111.0
H22A C22 H22B 109.0
O4 C23 C22 103.8(3)
O4 C23 C24 106.8(3)
C22 C23 C24 117.7(3)
O4 C23 H23 109.4
C22 C23 H23 109.4
C24 C23 H23 109.4
O5 C24 C23 111.4(3)
O5 C24 C25 107.1(3)
C23 C24 C25 112.6(3)
O5 C24 H24 108.5
C23 C24 H24 108.5
C25 C24 H24 108.5
O6 C25 C26 104.7(4)
O6 C25 C27 111.2(4)
C26 C25 C27 110.3(4)
O6 C25 C24 109.4(3)
C26 C25 C24 112.3(3)
C27 C25 C24 108.9(4)
C25 C26 H26A 109.5
C25 C26 H26B 109.5
H26A C26 H26B 109.5
C25 C26 H26C 109.5
H26A C26 H26C 109.5
H26B C26 H26C 109.5
C25 C27 H27A 109.5
C25 C27 H27B 109.5
H27A C27 H27B 109.5
C25 C27 H27C 109.5
H27A C27 H27C 109.5
H27B C27 H27C 109.5
C4 C28 H28A 109.5
C4 C28 H28B 109.5
H28A C28 H28B 109.5
C4 C28 H28C 109.5
H28A C28 H28C 109.5
H28B C28 H28C 109.5
O7 C29 C4 113.2(3)
O7 C29 H29A 108.9
C4 C29 H29A 108.9
O7 C29 H29B 108.9
C4 C29 H29B 108.9
H29A C29 H29B 107.7
C14 C30 H30A 109.5
C14 C30 H30B 109.5
H30A C30 H30B 109.5
C14 C30 H30C 109.5
H30A C30 H30C 109.5
H30B C30 H30C 109.5
O1 C1' O11 108.1(2)
O1 C1' C2' 107.5(3)
O11 C1' C2' 110.1(2)
O1 C1' H1' 110.3
O11 C1' H1' 110.3
C2' C1' H1' 110.3
O8 C2' C1' 110.0(2)
O8 C2' C3' 107.5(2)
C1' C2' C3' 112.3(3)
O8 C2' H2' 109.0
C1' C2' H2' 109.0
C3' C2' H2' 109.0
O9 C3' C4' 108.0(2)
O9 C3' C2' 110.3(3)
C4' C3' C2' 112.7(2)
O9 C3' H3' 108.6
C4' C3' H3' 108.6
C2' C3' H3' 108.6
O10 C4' C3' 107.5(2)
O10 C4' C5' 110.2(3)
C3' C4' C5' 110.0(2)
O10 C4' H4' 109.7
C3' C4' H4' 109.7
C5' C4' H4' 109.7
O11 C5' C6' 106.6(2)
O11 C5' C4' 109.1(3)
C6' C5' C4' 113.1(2)
O11 C5' H5' 109.3
C6' C5' H5' 109.3
C4' C5' H5' 109.3
O12 C6' C5' 111.1(3)
O12 C6' H6'1 109.4
C5' C6' H6'1 109.4
O12 C6' H6'2 109.4
C5' C6' H6'2 109.4
H6'1 C6' H6'2 108.0

loop_
_geom_bond_atom_site_label_1
_geom_bond_atom_site_label_2
_geom_bond_distance
O1 C1' 1.399(4)
O1 C3 1.455(3)
O2 C20 1.407(4)
O2 H2 0.8400
O3 C21 1.209(4)
O4 C21 1.338(4)
O4 C23 1.477(4)
O5 C24 1.416(4)
O5 H5 0.8400
O6 C25 1.460(6)
O6 H6 0.8400
O7 C29 1.419(4)
O7 H7 0.8400
O8 C2' 1.423(4)
O8 H8 0.8400
O9 C3' 1.414(3)
O9 H9 0.8400
O10 C4' 1.434(4)
O10 H10 0.8400
O11 C1' 1.422(4)
O11 C5' 1.433(4)
O12 C6' 1.424(4)
O12 H12 0.8400
C1 C2 1.527(4)
C1 C10 1.548(4)
C1 H1A 0.9900
C1 H1B 0.9900
C2 C3 1.529(4)
C2 H2A 0.9900
C2 H2B 0.9900
C3 C4 1.538(4)
C3 H3 1.0000
C4 C29 1.540(5)
C4 C28 1.543(4)
C4 C5 1.565(4)
C5 C6 1.539(4)
C5 C10 1.563(4)
C5 H5A 1.0000
C6 C7 1.518(4)
C6 H6A 0.9900
C6 H6B 0.9900
C7 C8 1.541(4)
C7 H7A 0.9900
C7 H7B 0.9900
C8 C18 1.549(5)
C8 C14 1.552(4)
C8 C9 1.570(4)
C9 C11 1.541(4)
C9 C10 1.563(4)
C9 H9A 1.0000
C10 C19 1.542(4)
C11 C12 1.539(5)
C11 H11A 0.9900
C11 H11B 0.9900
C12 C13 1.531(4)
C12 H12A 0.9900
C12 H12B 0.9900
C13 C17 1.549(4)
C13 C14 1.551(4)
C13 H13 1.0000
C14 C15 1.549(4)
C14 C30 1.553(4)
C15 C16 1.529(5)
C15 H15A 0.9900
C15 H15B 0.9900
C16 C17 1.562(5)
C16 H16A 0.9900
C16 H16B 0.9900
C17 C20 1.551(4)
C17 H17 1.0000
C18 H18A 0.9800
C18 H18B 0.9800
C18 H18C 0.9800
C19 H19A 0.9800
C19 H19B 0.9800
C19 H19C 0.9800
C20 C21 1.524(5)
C20 C22 1.526(4)
C22 C23 1.515(5)
C22 H22A 0.9900
C22 H22B 0.9900
C23 C24 1.520(5)
C23 H23 1.0000
C24 C25 1.550(5)
C24 H24 1.0000
C25 C26 1.503(6)
C25 C27 1.526(6)
C26 H26A 0.9800
C26 H26B 0.9800
C26 H26C 0.9800
C27 H27A 0.9800
C27 H27B 0.9800
C27 H27C 0.9800
C28 H28A 0.9800
C28 H28B 0.9800
C28 H28C 0.9800
C29 H29A 0.9900
C29 H29B 0.9900
C30 H30A 0.9800
C30 H30B 0.9800
C30 H30C 0.9800
C1' C2' 1.521(4)
C1' H1' 1.0000
C2' C3' 1.525(4)
C2' H2' 1.0000
C3' C4' 1.512(4)
C3' H3' 1.0000
C4' C5' 1.532(4)
C4' H4' 1.0000
C5' C6' 1.495(5)
C5' H5' 1.0000
C6' H6'1 0.9900
C6' H6'2 0.9900

loop_
_geom_hbond_atom_site_label_D
_geom_hbond_atom_site_label_H
_geom_hbond_atom_site_label_A
_geom_hbond_distance_DH
_geom_hbond_distance_HA
_geom_hbond_distance_DA
_geom_hbond_angle_DHA
_geom_hbond_site_symmetry_A
O12 H12 O7 0.84 2.33 2.752(3) 111.6 1_565
O10 H10 O9 0.84 2.00 2.782(3) 153.6 2_856
O5 H5 O8 0.84 1.98 2.799(3) 166.2 1_465
O2 H2 O10 0.84 2.00 2.798(3) 158.7 1_455
O8 H8 O12 0.84 1.82 2.642(4) 165.3 1_545
O9 H9 O3 0.84 1.94 2.771(3) 167.6 1_645
C5' H5' O2 1.00 2.42 3.209(4) 135.1 1_655
C2 H2A O11 0.99 2.57 3.167(4) 118.8 .
O2 H2 O10 0.84 2.00 2.798(3) 158.7 1_455
O5 H5 O8 0.84 1.98 2.799(3) 166.2 1_465
O8 H8 O12 0.84 1.82 2.642(4) 165.3 1_545
O9 H9 O3 0.84 1.94 2.771(3) 167.6 1_645
O10 H10 O9 0.84 2.00 2.782(3) 153.6 2_856
O12 H12 O7 0.84 2.33 2.752(3) 111.6 1_565
C2 H2A O11 0.99 2.57 3.167(4) 118.8 .
C5' H5' O2 1.00 2.42 3.209(4) 135.1 1_655

loop_
_geom_torsion_atom_site_label_1
_geom_torsion_atom_site_label_2
_geom_torsion_atom_site_label_3
_geom_torsion_atom_site_label_4
_geom_torsion
C10 C1 C2 C3 -59.1(4)
C1' O1 C3 C2 98.2(3)
C1' O1 C3 C4 -137.1(2)
C1 C2 C3 O1 178.7(3)
C1 C2 C3 C4 58.0(4)
O1 C3 C4 C29 -49.1(3)
C2 C3 C4 C29 72.4(3)
O1 C3 C4 C28 71.0(3)
C2 C3 C4 C28 -167.5(3)
O1 C3 C4 C5 -172.5(2)
C2 C3 C4 C5 -51.0(3)
C3 C4 C5 C6 -179.5(2)
C29 C4 C5 C6 56.1(3)
C28 C4 C5 C6 -64.1(4)
C3 C4 C5 C10 49.1(3)
C29 C4 C5 C10 -75.3(4)
C28 C4 C5 C10 164.5(3)
C10 C5 C6 C7 -63.9(3)
C4 C5 C6 C7 160.9(3)
C5 C6 C7 C8 56.8(4)
C6 C7 C8 C18 74.2(3)
C6 C7 C8 C14 -165.7(3)
C6 C7 C8 C9 -48.0(4)
C7 C8 C9 C11 -177.0(3)
C18 C8 C9 C11 63.9(4)
C14 C8 C9 C11 -57.8(3)
C7 C8 C9 C10 48.6(3)
C18 C8 C9 C10 -70.4(3)
C14 C8 C9 C10 167.9(2)
C2 C1 C10 C19 -70.5(3)
C2 C1 C10 C9 167.4(2)
C2 C1 C10 C5 53.7(3)
C11 C9 C10 C19 -61.4(4)
C8 C9 C10 C19 70.7(3)
C11 C9 C10 C1 58.0(3)
C8 C9 C10 C1 -169.9(2)
C11 C9 C10 C5 172.8(3)
C8 C9 C10 C5 -55.1(3)
C6 C5 C10 C19 -63.1(3)
C4 C5 C10 C19 69.6(3)
C6 C5 C10 C1 176.8(2)
C4 C5 C10 C1 -50.5(4)
C6 C5 C10 C9 61.4(3)
C4 C5 C10 C9 -165.9(3)
C10 C9 C11 C12 -169.8(3)
C8 C9 C11 C12 55.8(4)
C9 C11 C12 C13 -54.1(4)
C11 C12 C13 C17 178.4(3)
C11 C12 C13 C14 56.3(4)
C12 C13 C14 C15 174.5(3)
C17 C13 C14 C15 43.7(3)
C12 C13 C14 C8 -61.9(3)
C17 C13 C14 C8 167.4(2)
C12 C13 C14 C30 63.1(3)
C17 C13 C14 C30 -67.6(3)
C7 C8 C14 C15 -66.5(3)
C18 C8 C14 C15 51.4(4)
C9 C8 C14 C15 174.3(2)
C7 C8 C14 C13 -179.9(3)
C18 C8 C14 C13 -61.9(3)
C9 C8 C14 C13 60.9(3)
C7 C8 C14 C30 56.9(4)
C18 C8 C14 C30 174.9(3)
C9 C8 C14 C30 -62.3(3)
C13 C14 C15 C16 -42.0(3)
C8 C14 C15 C16 -160.8(3)
C30 C14 C15 C16 72.3(3)
C14 C15 C16 C17 25.1(3)
C12 C13 C17 C20 86.4(4)
C14 C13 C17 C20 -148.6(3)
C12 C13 C17 C16 -153.7(3)
C14 C13 C17 C16 -28.6(3)
C15 C16 C17 C13 2.1(3)
C15 C16 C17 C20 126.5(3)
C13 C17 C20 O2 55.3(4)
C16 C17 C20 O2 -61.6(3)
C13 C17 C20 C21 -68.7(4)
C16 C17 C20 C21 174.3(3)
C13 C17 C20 C22 179.8(3)
C16 C17 C20 C22 62.9(4)
C23 O4 C21 O3 173.7(3)
C23 O4 C21 C20 -3.8(3)
O2 C20 C21 O3 -37.7(4)
C22 C20 C21 O3 -155.1(3)
C17 C20 C21 O3 86.8(4)
O2 C20 C21 O4 139.7(3)
C22 C20 C21 O4 22.3(3)
C17 C20 C21 O4 -95.8(3)
O2 C20 C22 C23 -147.9(3)
C21 C20 C22 C23 -31.0(3)
C17 C20 C22 C23 87.6(3)
C21 O4 C23 C22 -16.7(3)
C21 O4 C23 C24 -141.8(3)
C20 C22 C23 O4 30.0(3)
C20 C22 C23 C24 147.8(3)
O4 C23 C24 O5 73.4(4)
C22 C23 C24 O5 -42.8(4)
O4 C23 C24 C25 -166.3(3)
C22 C23 C24 C25 77.5(4)
O5 C24 C25 O6 61.9(4)
C23 C24 C25 O6 -60.9(4)
O5 C24 C25 C26 177.7(4)
C23 C24 C25 C26 54.9(5)
O5 C24 C25 C27 -59.8(5)
C23 C24 C25 C27 177.4(4)
C3 C4 C29 O7 73.2(4)
C28 C4 C29 O7 -45.6(4)
C5 C4 C29 O7 -165.4(3)
C3 O1 C1' O11 -74.8(3)
C3 O1 C1' C2' 166.3(2)
C5' O11 C1' O1 178.8(2)
C5' O11 C1' C2' -64.0(3)
O1 C1' C2' O8 -71.1(3)
O11 C1' C2' O8 171.3(2)
O1 C1' C2' C3' 169.2(2)
O11 C1' C2' C3' 51.6(3)
O8 C2' C3' O9 73.3(3)
C1' C2' C3' O9 -165.6(2)
O8 C2' C3' C4' -165.8(2)
C1' C2' C3' C4' -44.7(3)
O9 C3' C4' O10 -70.6(3)
C2' C3' C4' O10 167.3(2)
O9 C3' C4' C5' 169.4(2)
C2' C3' C4' C5' 47.3(3)
C1' O11 C5' C6' -170.0(2)
C1' O11 C5' C4' 67.5(3)
O10 C4' C5' O11 -176.1(2)
C3' C4' C5' O11 -57.8(3)
O10 C4' C5' C6' 65.4(3)
C3' C4' C5' C6' -176.2(3)
O11 C5' C6' O12 67.5(3)
C4' C5' C6' O12 -172.6(3)
